data_4325386
loop_
_publ_author_name
'Daniel K. Unruh'
'Jie Ling'
'Jie Qiu'
'Laura Pressprich'
'Melissa Baranay'
'Matthew Ward'
'Peter C. Burns'

_publ_section_title
;
 Complex nanoscale Cage Clusters Built from Uranyl Polyhedra and Phosphate
 Tetrahedra
;
_journal_name_full 'Inorganic Chemistry'
_journal_page_first 5509
_journal_page_last 5516
_journal_paper_doi 10.1021/ic200065y
_journal_volume 50
_journal_year 2011
_chemical_formula_moiety K217[(UO2)30(O2)39(P2O7)6](H2O)37
_chemical_formula_sum 'K24 O217 P12 U30'
_chemical_formula_weight 11922.94
_chemical_name_common U30Py6
_chemical_name_systematic
; 
 ? 
;
_space_group_IT_number 63
_symmetry_cell_setting orthorhombic
_symmetry_space_group_name_Hall '-C 2c 2'
_symmetry_space_group_name_H-M 'C m c m'
_atom_sites_solution_hydrogens none
_atom_sites_solution_primary direct
_atom_sites_solution_secondary difmap
_audit_creation_method SHELXL-97
_cell_angle_alpha 90.00
_cell_angle_beta 90.00
_cell_angle_gamma 90.00
_cell_formula_units_Z 4
_cell_length_a 19.522(2)
_cell_length_b 34.155(5)
_cell_length_c 38.237(4)
_cell_measurement_reflns_used 3467
_cell_measurement_temperature 100(2)
_cell_measurement_theta_max 16.19
_cell_measurement_theta_min 1.07
_cell_volume 25495(5)
_computing_cell_refinement 'SMART SAINT'
_computing_data_collection SMART
_computing_data_reduction SAINT
_computing_molecular_graphics 'SHELXP-97 (Sheldrick, 1997)'
_computing_publication_material 'SHELCIF-97 (Sheldrick, 2000)'
_computing_structure_refinement 'SHELXL-97 (Sheldrick, 1997)'
_computing_structure_solution 'SHELXS-97 (Sheldrick, 1990)'
_diffrn_ambient_temperature 100(2)
_diffrn_detector_area_resol_mean 0
_diffrn_measured_fraction_theta_full 0.999
_diffrn_measured_fraction_theta_max 0.999
_diffrn_measurement_device_type 'Bruker APEX'
_diffrn_measurement_method '0.3 wide w/ exposures'
_diffrn_radiation_monochromator graphite
_diffrn_radiation_source 'fine-focus sealed tube'
_diffrn_radiation_type MoK\a
_diffrn_radiation_wavelength 0.71073
_diffrn_reflns_av_R_equivalents 0.1140
_diffrn_reflns_av_sigmaI/netI 0.0410
_diffrn_reflns_limit_h_max 15
_diffrn_reflns_limit_h_min -15
_diffrn_reflns_limit_k_max 26
_diffrn_reflns_limit_k_min -26
_diffrn_reflns_limit_l_max 29
_diffrn_reflns_limit_l_min -29
_diffrn_reflns_number 46449
_diffrn_reflns_theta_full 16.19
_diffrn_reflns_theta_max 16.19
_diffrn_reflns_theta_min 1.07
_diffrn_standards_decay_% 0
_diffrn_standards_interval_count n/a
_diffrn_standards_interval_time n/a
_diffrn_standards_number n/a
_exptl_absorpt_coefficient_mu 19.551
_exptl_absorpt_correction_T_max 0.322
_exptl_absorpt_correction_T_min 0.275
_exptl_absorpt_correction_type multi-scan
_exptl_absorpt_process_details SADABS
_exptl_crystal_colour yellow
_exptl_crystal_density_diffrn 3.106
_exptl_crystal_density_meas ?
_exptl_crystal_description block
_exptl_crystal_F_000 20528
_exptl_crystal_size_max 0.068
_exptl_crystal_size_mid 0.062
_exptl_crystal_size_min 0.058
_refine_diff_density_max 2.394
_refine_diff_density_min -1.346
_refine_diff_density_rms 0.358
_refine_ls_extinction_method none
_refine_ls_goodness_of_fit_ref 1.853
_refine_ls_hydrogen_treatment none
_refine_ls_matrix_type full
_refine_ls_number_parameters 406
_refine_ls_number_reflns 3467
_refine_ls_number_restraints 0
_refine_ls_restrained_S_all 1.853
_refine_ls_R_factor_all 0.1075
_refine_ls_R_factor_gt 0.0853
_refine_ls_shift/su_max 0.567
_refine_ls_shift/su_mean 0.046
_refine_ls_structure_factor_coef Fsqd
_refine_ls_weighting_details 'calc w=1/[\s^2^(Fo^2^)+(0.1000P)^2^+0.0000P] where P=(Fo^2^+2Fc^2^)/3'
_refine_ls_weighting_scheme calc
_refine_ls_wR_factor_gt 0.2318
_refine_ls_wR_factor_ref 0.2450
_reflns_number_gt 2752
_reflns_number_total 3467
_reflns_threshold_expression >2sigma(I)
_cod_data_source_file ic200065y_si_001_2.cif
_cod_data_source_block cmcm
_cod_depositor_comments
;
The following automatic conversions were performed:

'_exptl_crystal_density_meas' value 'n/a' was changed to '?' - the
value is perceived as not measured.

Automatic conversion script
Id: cif_fix_values 3008 2015-01-20 13:52:24Z robertas 
;
_cod_original_cell_volume 25496(5)
_cod_database_code 4325386

loop_
_symmetry_equiv_pos_as_xyz
'x, y, z'
'-x, -y, z+1/2'
'-x, y, -z+1/2'
'x, -y, -z'
'x+1/2, y+1/2, z'
'-x+1/2, -y+1/2, z+1/2'
'-x+1/2, y+1/2, -z+1/2'
'x+1/2, -y+1/2, -z'
'-x, -y, -z'
'x, y, -z-1/2'
'x, -y, z-1/2'
'-x, y, z'
'-x+1/2, -y+1/2, -z'
'x+1/2, y+1/2, -z-1/2'
'x+1/2, -y+1/2, z-1/2'
'-x+1/2, y+1/2, z'

loop_
_atom_site_label
_atom_site_type_symbol
_atom_site_fract_x
_atom_site_fract_y
_atom_site_fract_z
_atom_site_U_iso_or_equiv
_atom_site_adp_type
_atom_site_occupancy
_atom_site_symmetry_multiplicity
_atom_site_calc_flag
_atom_site_refinement_flags
U1 U 0.18169(12) 0.17374(8) 0.30475(6) 0.0463(10) Uani 1 1 d .
U2 U 0.0000 0.14365(10) 0.35992(9) 0.0427(13) Uani 1 2 d S
U3 U 0.31088(14) 0.29489(8) 0.37525(7) 0.0612(11) Uani 1 1 d .
U4 U 0.33789(13) 0.39198(9) 0.30717(8) 0.0706(12) Uani 1 1 d .
U5 U 0.0000 0.25891(13) 0.46011(10) 0.0675(15) Uani 1 2 d S
U6 U 0.17167(14) 0.33649(10) 0.45142(7) 0.0738(12) Uani 1 1 d .
U7 U 0.3945(2) 0.02904(12) 0.2500 0.137(3) Uani 1 2 d S
U8 U 0.10754(15) 0.45082(10) 0.42751(9) 0.0896(13) Uani 1 1 d .
U9 U 0.21226(15) 0.48508(9) 0.33836(10) 0.0976(14) Uani 1 1 d .
K1 K 0.3512(11) 0.1523(6) 0.2500 0.065(7) Uani 1 2 d S
K2 K 0.1235(8) 0.2477(5) 0.3831(4) 0.073(5) Uani 1 1 d .
K3 K 0.3286(11) -0.0842(7) 0.2500 0.088(8) Uani 1 2 d S
K4 K 0.5000 0.4090(10) 0.2500 0.084(11) Uani 1 4 d S
K5 K 0.1418(8) 0.3665(4) 0.3449(4) 0.072(5) Uani 1 1 d .
K6 K 0.1985(11) 0.0634(7) 0.2500 0.085(8) Uani 1 2 d S
K7 K 0.5000 0.2393(12) 0.2500 0.144(16) Uani 1 4 d S
K8 K 0.0000 0.3619(10) 0.4185(8) 0.133(12) Uani 1 2 d S
K9 K 0.5000 0.2489(10) 0.4228(9) 0.155(12) Uani 1 2 d S
K10 K 0.5000 0.3513(8) 0.3599(7) 0.099(9) Uani 1 2 d S
K11 K 0.0000 0.2284(10) 0.2882(9) 0.158(12) Uani 1 2 d S
P1 P 0.2889(9) 0.1888(6) 0.3818(5) 0.055(6) Uani 1 1 d .
P2 P 0.3538(8) 0.2136(6) 0.3199(5) 0.057(6) Uani 1 1 d .
P3 P 0.0723(9) 0.1626(7) 0.4452(5) 0.080(8) Uani 1 1 d .
O1 O 0.0000 0.1935(16) 0.3593(14) 0.051(17) Uiso 1 2 d S
O2 O 0.0000 0.4624(14) 0.3346(13) 0.040(15) Uiso 1 2 d S
O3 O 0.1862(18) 0.0946(10) 0.3900(9) 0.043(11) Uiso 1 1 d .
O4 O 0.0000 0.2824(16) 0.4151(15) 0.062(18) Uiso 1 2 d S
O5 O 0.342(2) 0.3609(12) 0.3594(11) 0.067(13) Uiso 1 1 d .
O6 O 0.0000 0.4471(18) 0.4503(16) 0.08(2) Uiso 1 2 d S
O7 O 0.195(2) 0.2028(14) 0.2500 0.039(15) Uiso 1 2 d S
O8 O 0.076(2) 0.2100(13) 0.4416(11) 0.078(14) Uiso 1 1 d .
O9 O 0.269(2) 0.2309(14) 0.3885(12) 0.089(15) Uiso 1 1 d .
O10 O 0.372(3) 0.3730(16) 0.2500 0.067(19) Uiso 1 2 d S
O11 O 0.1124(19) 0.1380(10) 0.3417(10) 0.050(12) Uiso 1 1 d .
O12 O 0.070(2) 0.1421(11) 0.3091(10) 0.057(13) Uiso 1 1 d .
O13 O 0.0000 0.2396(15) 0.5025(15) 0.059(18) Uiso 1 2 d S
O14 O 0.1290(19) 0.3330(10) 0.4095(10) 0.052(12) Uiso 1 1 d .
O15 O 0.0000 0.0968(15) 0.3612(13) 0.039(15) Uiso 1 2 d S
O16 O 0.365(2) 0.3311(10) 0.3330(10) 0.055(12) Uiso 1 1 d .
O17 O 0.345(3) 0.4156(19) 0.2500 0.09(2) Uiso 1 2 d S
O18 O 0.421(2) 0.2024(11) 0.3006(11) 0.066(13) Uiso 1 1 d .
O19 O 0.2218(17) 0.1305(9) 0.2924(9) 0.035(10) Uiso 1 1 d .
O20 O 0.142(2) 0.2184(12) 0.3188(11) 0.069(13) Uiso 1 1 d .
O21 O 0.3524(18) 0.1899(10) 0.3568(10) 0.037(11) Uiso 1 1 d .
O22 O 0.0776(19) 0.1449(10) 0.4086(11) 0.052(12) Uiso 1 1 d .
O23 O 0.353(2) 0.2575(13) 0.3317(12) 0.078(14) Uiso 1 1 d .
O24 O 0.199(2) 0.5154(13) 0.2878(13) 0.092(16) Uiso 1 1 d .
O25 O 0.306(2) 0.4567(14) 0.3081(13) 0.098(17) Uiso 1 1 d .
O26 O 0.124(3) 0.1489(13) 0.4677(13) 0.086(15) Uiso 1 1 d .
O27 O 0.0000 0.5000 0.5000 0.07(3) Uiso 1 4 d S
O28 O 0.0000 0.4821(16) 0.4260(15) 0.069(19) Uiso 1 2 d S
O29 O 0.161(2) 0.4449(12) 0.3299(11) 0.071(14) Uiso 1 1 d .
O30 O 0.113(2) 0.4017(12) 0.4591(11) 0.075(14) Uiso 1 1 d .
O31 O 0.5000 0.331(3) 0.2500 0.13(4) Uiso 1 4 d S
O32 O 0.290(2) 0.2000(11) 0.3018(10) 0.060(13) Uiso 1 1 d .
O33 O 0.122(2) 0.2806(13) 0.4676(12) 0.090(16) Uiso 1 1 d .
O34 O 0.304(2) 0.4422(13) 0.3437(12) 0.081(15) Uiso 1 1 d .
O35 O 0.214(2) 0.3351(11) 0.4936(11) 0.076(15) Uiso 1 1 d .
O36 O 0.0000 0.347(2) 0.355(2) 0.14(3) Uiso 1 2 d S
O37 O 0.157(2) 0.2176(13) 0.5122(12) 0.097(16) Uiso 1 1 d .
O38 O 0.231(3) 0.1690(13) 0.3637(12) 0.088(16) Uiso 1 1 d .
O39 O 0.2277(18) 0.3042(10) 0.3519(9) 0.046(11) Uiso 1 1 d .
O40 O 0.278(2) 0.3353(11) 0.4228(10) 0.059(13) Uiso 1 1 d .
O41 O 0.184(2) 0.4036(14) 0.4460(12) 0.091(16) Uiso 1 1 d .
O42 O 0.204(3) 0.4715(14) 0.3896(13) 0.099(17) Uiso 1 1 d .
O43 O 0.257(2) 0.2937(13) 0.4290(12) 0.087(15) Uiso 1 1 d .
O44 O 0.250(2) 0.3757(12) 0.3014(11) 0.079(15) Uiso 1 1 d .
O45 O 0.146(3) 0.4969(16) 0.3890(14) 0.123(19) Uiso 1 1 d .
O46 O 0.307(2) 0.1689(12) 0.4135(13) 0.080(15) Uiso 1 1 d .
O47 O 0.128(3) 0.1830(15) 0.2500 0.050(17) Uiso 1 2 d S
O48 O 0.071(2) 0.3100(12) 0.4758(11) 0.077(14) Uiso 1 1 d .
O49 O 0.416(5) -0.019(2) 0.2500 0.15(3) Uiso 1 2 d S
O50 O 0.196(3) 0.2830(14) 0.2837(13) 0.096(16) Uiso 1 1 d .
O51 O 0.424(3) 0.4066(13) 0.3125(12) 0.095(17) Uiso 1 1 d .
O52 O 0.079(2) 0.4179(12) 0.3913(11) 0.080(14) Uiso 1 1 d .
O53 O 0.0000 0.1527(19) 0.4625(18) 0.09(2) Uiso 1 2 d S
O54 O 0.387(2) 0.2873(11) 0.3974(10) 0.064(13) Uiso 1 1 d .
O55 O 0.372(4) 0.079(2) 0.2500 0.14(3) Uiso 1 2 d S
O56 O 0.0000 0.551(3) 0.464(3) 0.23(5) Uiso 1 2 d S
O57 O 0.265(3) 0.5231(16) 0.3494(15) 0.13(2) Uiso 1 1 d .
O58 O 0.229(3) 0.2139(15) 0.4663(14) 0.12(2) Uiso 1 1 d .
O59 O 0.5000 0.334(2) 0.442(2) 0.14(3) Uiso 1 2 d S
O60 O 0.5000 0.141(3) 0.2500 0.13(4) Uiso 1 4 d S
O61 O 0.5000 0.274(3) 0.333(3) 0.19(4) Uiso 1 2 d S
O62 O 0.133(3) 0.4804(14) 0.4624(13) 0.109(18) Uiso 1 1 d .
O63 O 0.263(3) 0.2933(16) 0.2786(15) 0.13(2) Uiso 1 1 d .
O64 O 0.359(3) 0.0286(14) 0.3072(14) 0.112(18) Uiso 1 1 d .
O65 O 0.054(3) 0.2950(14) 0.3310(14) 0.117(19) Uiso 1 1 d .
O66 O 0.5000 0.047(2) 0.2686(19) 0.14(3) Uiso 1 2 d S

loop_
_atom_site_aniso_label
_atom_site_aniso_U_11
_atom_site_aniso_U_22
_atom_site_aniso_U_33
_atom_site_aniso_U_23
_atom_site_aniso_U_13
_atom_site_aniso_U_12
U1 0.0252(17) 0.084(2) 0.0300(18) -0.0107(15) 0.0010(13) -0.0010(15)
U2 0.030(2) 0.068(3) 0.030(2) 0.001(2) 0.000 0.000
U3 0.051(2) 0.082(2) 0.051(2) -0.0177(17) -0.0054(16) 0.0122(16)
U4 0.0241(19) 0.098(3) 0.090(3) -0.0041(19) -0.0008(16) -0.0013(17)
U5 0.045(3) 0.119(4) 0.038(3) -0.023(3) 0.000 0.000
U6 0.047(2) 0.123(3) 0.050(2) -0.043(2) -0.0058(17) 0.0016(18)
U7 0.036(3) 0.039(3) 0.338(9) 0.000 0.000 0.001(2)
U8 0.054(2) 0.111(3) 0.104(3) -0.066(2) 0.002(2) -0.0034(19)
U9 0.044(2) 0.071(2) 0.178(4) -0.042(2) 0.016(2) -0.0096(18)
K1 0.050(15) 0.080(16) 0.065(17) 0.000 0.000 0.029(13)
K2 0.068(12) 0.112(14) 0.039(11) -0.009(10) 0.020(9) -0.002(10)
K3 0.062(17) 0.09(2) 0.11(2) 0.000 0.000 -0.024(15)
K4 0.03(2) 0.12(3) 0.10(3) 0.000 0.000 0.000
K5 0.049(11) 0.065(11) 0.100(14) -0.029(10) 0.018(10) -0.005(9)
K6 0.054(16) 0.088(19) 0.11(2) 0.000 0.000 0.011(14)
K7 0.20(5) 0.13(4) 0.10(3) 0.000 0.000 0.000
K8 0.08(2) 0.20(3) 0.12(3) -0.05(2) 0.000 0.000
K9 0.11(3) 0.19(3) 0.17(3) 0.04(2) 0.000 0.000
K10 0.047(17) 0.15(2) 0.10(2) -0.018(19) 0.000 0.000
K11 0.13(3) 0.16(3) 0.18(3) -0.01(3) 0.000 0.000
P1 0.049(14) 0.089(17) 0.025(13) 0.000(12) -0.019(11) -0.008(12)
P2 0.020(12) 0.104(17) 0.046(14) -0.022(13) 0.003(11) 0.001(11)
P3 0.025(13) 0.18(2) 0.034(14) -0.011(15) 0.011(11) 0.022(14)

loop_
_atom_type_symbol
_atom_type_description
_atom_type_scat_dispersion_real
_atom_type_scat_dispersion_imag
_atom_type_scat_source
O O 0.0106 0.0060 'International Tables Vol C Tables 4.2.6.8 and 6.1.1.4'
P P 0.1023 0.0942 'International Tables Vol C Tables 4.2.6.8 and 6.1.1.4'
U U -9.6767 9.6646 'International Tables Vol C Tables 4.2.6.8 and 6.1.1.4'
K K 0.2009 0.2494 'International Tables Vol C Tables 4.2.6.8 and 6.1.1.4'

loop_
_geom_angle_atom_site_label_1
_geom_angle_atom_site_label_2
_geom_angle_atom_site_label_3
_geom_angle
_geom_angle_site_symmetry_1
_geom_angle_site_symmetry_3
O19 U1 O20 178.2(18) . .
O19 U1 O32 84.4(14) . .
O20 U1 O32 94.8(16) . .
O19 U1 O11 88.9(14) . .
O20 U1 O11 90.7(16) . .
O32 U1 O11 140.9(14) . .
O19 U1 O7 93.8(16) . .
O20 U1 O7 87.5(17) . .
O32 U1 O7 71.7(15) . .
O11 U1 O7 147.3(15) . .
O19 U1 O47 94.1(16) . .
O20 U1 O47 87.7(17) . .
O32 U1 O47 108.1(15) . .
O11 U1 O47 110.8(15) . .
O7 U1 O47 36.5(15) . .
O19 U1 O12 92.5(14) . .
O20 U1 O12 88.2(16) . .
O32 U1 O12 176.4(13) . .
O11 U1 O12 36.8(12) . .
O7 U1 O12 110.5(15) . .
O47 U1 O12 74.0(15) . .
O19 U1 O38 91.0(15) . .
O20 U1 O38 87.2(17) . .
O32 U1 O38 73.2(15) . .
O11 U1 O38 68.3(14) . .
O7 U1 O38 144.0(16) . .
O47 U1 O38 174.8(15) . .
O12 U1 O38 104.9(14) . .
O19 U1 K1 47.6(11) . .
O20 U1 K1 132.4(13) . .
O32 U1 K1 44.1(10) . .
O11 U1 K1 135.4(9) . .
O7 U1 K1 60.9(12) . .
O47 U1 K1 85.8(11) . .
O12 U1 K1 134.1(9) . .
O38 U1 K1 98.4(11) . .
O19 U1 K11 138.0(12) . .
O20 U1 K11 43.6(14) . .
O32 U1 K11 128.1(10) . .
O11 U1 K11 80.1(10) . .
O7 U1 K11 76.2(13) . .
O47 U1 K11 54.1(12) . .
O12 U1 K11 55.5(10) . .
O38 U1 K11 121.0(12) . .
K1 U1 K11 136.8(5) . .
O19 U1 K2 148.4(11) . .
O20 U1 K2 29.9(13) . .
O32 U1 K2 92.9(10) . .
O11 U1 K2 73.4(9) . .
O7 U1 K2 115.3(11) . .
O47 U1 K2 116.4(12) . .
O12 U1 K2 88.6(9) . .
O38 U1 K2 58.4(11) . .
K1 U1 K2 137.0(4) . .
K11 U1 K2 65.6(5) . .
O19 U1 K6 24.9(11) . .
O20 U1 K6 156.7(14) . .
O32 U1 K6 104.2(10) . .
O11 U1 K6 83.1(9) . .
O7 U1 K6 85.9(10) . .
O47 U1 K6 73.8(12) . .
O12 U1 K6 73.4(9) . .
O38 U1 K6 110.9(10) . .
K1 U1 K6 61.4(4) . .
K11 U1 K6 113.1(5) . .
K2 U1 K6 156.4(3) . .
O15 U2 O1 179(2) . .
O15 U2 O11 85.7(10) . .
O1 U2 O11 94.6(10) . .
O15 U2 O11 85.7(10) . 12
O1 U2 O11 94.6(10) . 12
O11 U2 O11 143.6(19) . 12
O15 U2 O12 90.1(17) . 12
O1 U2 O12 90.7(17) . 12
O11 U2 O12 107.5(14) . 12
O11 U2 O12 37.3(12) 12 12
O15 U2 O12 90.1(17) . .
O1 U2 O12 90.7(17) . .
O11 U2 O12 37.3(12) . .
O11 U2 O12 107.5(14) 12 .
O12 U2 O12 70.5(19) 12 .
O15 U2 O22 89.7(16) . .
O1 U2 O22 89.5(16) . .
O11 U2 O22 68.6(13) . .
O11 U2 O22 146.5(14) 12 .
O12 U2 O22 176.1(13) 12 .
O12 U2 O22 105.6(13) . .
O15 U2 O22 89.7(16) . 12
O1 U2 O22 89.5(16) . 12
O11 U2 O22 146.5(14) . 12
O11 U2 O22 68.6(13) 12 12
O12 U2 O22 105.6(13) 12 12
O12 U2 O22 176.1(13) . 12
O22 U2 O22 78.3(19) . 12
O15 U2 K11 138.2(18) . .
O1 U2 K11 42.7(18) . .
O11 U2 K11 81.6(9) . .
O11 U2 K11 81.6(9) 12 .
O12 U2 K11 56.9(10) 12 .
O12 U2 K11 56.9(10) . .
O22 U2 K11 121.3(9) . .
O22 U2 K11 121.3(9) 12 .
O15 U2 K2 143.5(7) . .
O1 U2 K2 36.1(7) . .
O11 U2 K2 66.8(9) . .
O11 U2 K2 130.6(9) 12 .
O12 U2 K2 120.0(9) 12 .
O12 U2 K2 82.3(9) . .
O22 U2 K2 58.8(9) . .
O22 U2 K2 100.1(9) 12 .
K11 U2 K2 63.3(4) . .
O15 U2 K2 143.5(7) . 12
O1 U2 K2 36.1(7) . 12
O11 U2 K2 130.6(9) . 12
O11 U2 K2 66.8(9) 12 12
O12 U2 K2 82.3(9) 12 12
O12 U2 K2 120.0(9) . 12
O22 U2 K2 100.1(9) . 12
O22 U2 K2 58.8(9) 12 12
K11 U2 K2 63.3(4) . 12
K2 U2 K2 66.7(4) . 12
O54 U3 O39 178.5(17) . .
O54 U3 O16 91.6(16) . .
O39 U3 O16 88.6(14) . .
O54 U3 O23 87.8(17) . .
O39 U3 O23 93.7(16) . .
O16 U3 O23 67.5(14) . .
O54 U3 O43 87.1(17) . .
O39 U3 O43 91.9(15) . .
O16 U3 O43 147.8(15) . .
O23 U3 O43 144.5(16) . .
O54 U3 O40 87.0(16) . .
O39 U3 O40 91.6(14) . .
O16 U3 O40 110.6(13) . .
O23 U3 O40 174.3(15) . .
O43 U3 O40 37.2(12) . .
O54 U3 O5 92.6(16) . .
O39 U3 O5 86.7(14) . .
O16 U3 O5 37.0(12) . .
O23 U3 O5 104.5(15) . .
O43 U3 O5 110.9(15) . .
O40 U3 O5 73.7(14) . .
O54 U3 O9 92.8(17) . .
O39 U3 O9 87.9(16) . .
O16 U3 O9 143.3(15) . .
O23 U3 O9 76.3(16) . .
O43 U3 O9 68.9(16) . .
O40 U3 O9 106.1(14) . .
O5 U3 O9 174.5(15) . .
O54 U3 K2 133.3(13) . .
O39 U3 K2 46.8(11) . .
O16 U3 K2 133.8(10) . .
O23 U3 K2 99.4(12) . .
O43 U3 K2 60.8(12) . .
O40 U3 K2 85.8(10) . .
O5 U3 K2 128.8(10) . .
O9 U3 K2 46.1(12) . .
O54 U3 K10 52.0(13) . .
O39 U3 K10 127.9(11) . .
O16 U3 K10 41.2(10) . .
O23 U3 K10 80.4(12) . .
O43 U3 K10 122.1(12) . .
O40 U3 K10 94.7(10) . .
O5 U3 K10 46.7(10) . .
O9 U3 K10 138.4(12) . .
K2 U3 K10 174.7(4) . .
O54 U3 K5 152.0(13) . .
O39 U3 K5 26.6(11) . .
O16 U3 K5 81.8(10) . .
O23 U3 K5 114.1(11) . .
O43 U3 K5 84.4(11) . .
O40 U3 K5 70.3(10) . .
O5 U3 K5 66.0(10) . .
O9 U3 K5 108.7(12) . .
K2 U3 K5 62.9(3) . .
K10 U3 K5 112.2(4) . .
O54 U3 K9 12.7(13) . .
O39 U3 K9 168.6(11) . .
O16 U3 K9 95.4(10) . .
O23 U3 K9 78.2(12) . .
O43 U3 K9 90.3(12) . .
O40 U3 K9 96.9(11) . .
O5 U3 K9 102.9(10) . .
O9 U3 K9 82.5(12) . .
K2 U3 K9 126.2(4) . .
K10 U3 K9 59.0(5) . .
K5 U3 K9 164.7(5) . .
O51 U4 O44 179(2) . .
O51 U4 O5 89.7(18) . .
O44 U4 O5 90.0(17) . .
O51 U4 O25 89.1(19) . .
O44 U4 O25 92.3(18) . .
O5 U4 O25 116.7(16) . .
O51 U4 O34 89.5(19) . .
O44 U4 O34 91.8(17) . .
O5 U4 O34 80.0(15) . .
O25 U4 O34 36.7(14) . .
O51 U4 O17 87(2) . .
O44 U4 O17 93(2) . .
O5 U4 O17 170.4(19) . .
O25 U4 O17 72(2) . .
O34 U4 O17 109.1(19) . .
O51 U4 O10 85(2) . .
O44 U4 O10 93.9(19) . .
O5 U4 O10 132.3(17) . .
O25 U4 O10 110.7(18) . .
O34 U4 O10 147.1(17) . .
O17 U4 O10 38.3(17) . .
O51 U4 O16 89.1(18) . .
O44 U4 O16 89.8(16) . .
O5 U4 O16 37.7(12) . .
O25 U4 O16 154.4(16) . .
O34 U4 O16 117.7(15) . .
O17 U4 O16 133.0(18) . .
O10 U4 O16 94.7(16) . .
O51 U4 K4 41.2(15) . .
O44 U4 K4 138.2(13) . .
O5 U4 K4 122.3(11) . .
O25 U4 K4 94.9(14) . .
O34 U4 K4 117.5(12) . .
O17 U4 K4 51.1(16) . .
O10 U4 K4 45.2(14) . .
O16 U4 K4 100.5(10) . .
O51 U4 K10 44.5(15) . .
O44 U4 K10 134.6(14) . .
O5 U4 K10 50.4(11) . .
O25 U4 K10 122.8(13) . .
O34 U4 K10 100.3(12) . .
O17 U4 K10 122.9(17) . .
O10 U4 K10 98.4(13) . .
O16 U4 K10 45.9(10) . .
K4 U4 K10 72.0(4) . .
O51 U4 K3 141.2(15) . 7
O44 U4 K3 39.5(14) . 7
O5 U4 K3 127.5(11) . 7
O25 U4 K3 65.9(13) . 7
O34 U4 K3 87.0(11) . 7
O17 U4 K3 57.8(16) . 7
O10 U4 K3 77.3(13) . 7
O16 U4 K3 126.3(10) . 7
K4 U4 K3 108.9(3) . 7
K10 U4 K3 171.3(5) . 7
O51 U4 K5 152.9(16) . .
O44 U4 K5 27.7(13) . .
O5 U4 K5 68.5(11) . .
O25 U4 K5 86.9(13) . .
O34 U4 K5 71.6(11) . .
O17 U4 K5 116.8(16) . .
O10 U4 K5 121.1(14) . .
O16 U4 K5 83.2(10) . .
K4 U4 K5 165.8(3) . .
K10 U4 K5 118.6(4) . .
K3 U4 K5 59.1(3) 7 .
O13 U5 O4 177(2) . .
O13 U5 O48 92.6(17) . .
O4 U5 O48 85.2(17) . .
O13 U5 O48 92.6(17) . 12
O4 U5 O48 85.2(17) . 12
O48 U5 O48 74(2) . 12
O13 U5 O8 90.6(17) . .
O4 U5 O8 91.6(17) . .
O48 U5 O8 103.4(15) . .
O48 U5 O8 176.1(15) 12 .
O13 U5 O8 90.6(17) . 12
O4 U5 O8 91.6(17) . 12
O48 U5 O8 176.1(15) . 12
O48 U5 O8 103.4(15) 12 12
O8 U5 O8 79(2) . 12
O13 U5 O33 90.4(12) . .
O4 U5 O33 88.8(12) . .
O48 U5 O33 34.4(13) . .
O48 U5 O33 108.6(18) 12 .
O8 U5 O33 69.1(15) . .
O8 U5 O33 147.9(15) 12 .
O13 U5 O33 90.4(12) . 12
O4 U5 O33 88.8(12) . 12
O48 U5 O33 108.6(18) . 12
O48 U5 O33 34.4(13) 12 12
O8 U5 O33 147.9(15) . 12
O8 U5 O33 69.1(15) 12 12
O33 U5 O33 143(2) . 12
O13 U5 K2 132.5(9) . 12
O4 U5 K2 49.0(9) . 12
O48 U5 K2 130.9(11) . 12
O48 U5 K2 83.9(11) 12 12
O8 U5 K2 95.5(11) . 12
O8 U5 K2 45.4(11) 12 12
O33 U5 K2 135.6(11) . 12
O33 U5 K2 61.3(11) 12 12
O13 U5 K2 132.5(9) . .
O4 U5 K2 49.0(9) . .
O48 U5 K2 83.9(11) . .
O48 U5 K2 130.9(11) 12 .
O8 U5 K2 45.4(11) . .
O8 U5 K2 95.5(11) 12 .
O33 U5 K2 61.3(11) . .
O33 U5 K2 135.6(11) 12 .
K2 U5 K2 78.1(5) 12 .
O13 U5 K8 136.5(18) . .
O4 U5 K8 40.7(17) . .
O48 U5 K8 54.5(11) . .
O48 U5 K8 54.5(11) 12 .
O8 U5 K8 121.6(11) . .
O8 U5 K8 121.6(11) 12 .
O33 U5 K8 77.1(11) . .
O33 U5 K8 77.1(11) 12 .
K2 U5 K8 76.9(4) 12 .
K2 U5 K8 76.9(4) . .
O13 U5 K9 18.8(18) . 13_556
O4 U5 K9 158.4(17) . 13_556
O48 U5 K9 77.7(11) . 13_556
O48 U5 K9 77.7(11) 12 13_556
O8 U5 K9 105.0(11) . 13_556
O8 U5 K9 105.0(11) 12 13_556
O33 U5 K9 84.5(11) . 13_556
O33 U5 K9 84.5(11) 12 13_556
K2 U5 K9 139.7(3) 12 13_556
K2 U5 K9 139.7(3) . 13_556
K8 U5 K9 117.7(6) . 13_556
O14 U6 O35 174.7(17) . .
O14 U6 O33 89.3(17) . .
O35 U6 O33 86.0(18) . .
O14 U6 O41 91.9(16) . .
O35 U6 O41 93.4(17) . .
O33 U6 O41 156.6(17) . .
O14 U6 O48 86.7(16) . .
O35 U6 O48 90.8(17) . .
O33 U6 O48 36.4(13) . .
O41 U6 O48 120.3(16) . .
O14 U6 O40 89.5(15) . .
O35 U6 O40 90.9(17) . .
O33 U6 O40 120.1(15) . .
O41 U6 O40 83.3(15) . .
O48 U6 O40 156.2(14) . .
O14 U6 O43 87.9(16) . .
O35 U6 O43 89.2(17) . .
O33 U6 O43 83.2(17) . .
O41 U6 O43 120.2(16) . .
O48 U6 O43 119.4(15) . .
O40 U6 O43 36.9(12) . .
O14 U6 O30 87.2(15) . .
O35 U6 O30 97.3(16) . .
O33 U6 O30 121.5(16) . .
O41 U6 O30 35.3(13) . .
O48 U6 O30 85.1(15) . .
O40 U6 O30 118.2(14) . .
O43 U6 O30 154.7(15) . .
O14 U6 K8 45.1(13) . .
O35 U6 K8 136.3(14) . .
O33 U6 K8 84.1(13) . .
O41 U6 K8 80.2(13) . .
O48 U6 K8 57.9(11) . .
O40 U6 K8 130.4(10) . .
O43 U6 K8 131.4(12) . .
O30 U6 K8 54.3(11) . .
O14 U6 K2 44.2(11) . .
O35 U6 K2 130.6(13) . .
O33 U6 K2 56.3(12) . .
O41 U6 K2 134.2(12) . .
O48 U6 K2 77.1(11) . .
O40 U6 K2 83.8(9) . .
O43 U6 K2 58.6(11) . .
O30 U6 K2 128.3(10) . .
K8 U6 K2 75.4(5) . .
O14 U6 K5 26.1(12) . .
O35 U6 K5 157.6(13) . .
O33 U6 K5 114.3(12) . .
O41 U6 K5 71.8(12) . .
O48 U6 K5 111.1(10) . .
O40 U6 K5 71.1(10) . .
O43 U6 K5 84.2(11) . .
O30 U6 K5 80.6(10) . .
K8 U6 K5 59.3(5) . .
K2 U6 K5 62.4(3) . .
O49 U7 O55 179(4) . .
O49 U7 O66 92(3) . .
O55 U7 O66 89(3) . .
O49 U7 O66 92(3) . 10_556
O55 U7 O66 89(3) . 10_556
O66 U7 O66 37(4) . 10_556
O49 U7 O64 93.8(15) . 10_556
O55 U7 O64 86.0(15) . 10_556
O66 U7 O64 125(2) . 10_556
O66 U7 O64 88(2) 10_556 10_556
O49 U7 O64 93.8(15) . .
O55 U7 O64 86.0(15) . .
O66 U7 O64 88(2) . .
O66 U7 O64 125(2) 10_556 .
O64 U7 O64 145(3) 10_556 .
O49 U7 O24 90(3) . 7_545
O55 U7 O24 90(2) . 7_545
O66 U7 O24 161(2) . 7_545
O66 U7 O24 124(2) 10_556 7_545
O64 U7 O24 35.9(16) 10_556 7_545
O64 U7 O24 110(2) . 7_545
O49 U7 O24 90(3) . 16_545
O55 U7 O24 90(2) . 16_545
O66 U7 O24 124(2) . 16_545
O66 U7 O24 161(2) 10_556 16_545
O64 U7 O24 110(2) 10_556 16_545
O64 U7 O24 35.9(16) . 16_545
O24 U7 O24 75(2) 7_545 16_545
O49 U7 K6 121(3) . .
O55 U7 K6 58(3) . .
O66 U7 K6 142.5(18) . .
O66 U7 K6 142.5(18) 10_556 .
O64 U7 K6 73.6(14) 10_556 .
O64 U7 K6 73.6(14) . .
O24 U7 K6 47.3(12) 7_545 .
O24 U7 K6 47.3(12) 16_545 .
O49 U7 K3 33(3) . .
O55 U7 K3 147(3) . .
O66 U7 K3 122.7(19) . .
O66 U7 K3 122.7(19) 10_556 .
O64 U7 K3 84.2(13) 10_556 .
O64 U7 K3 84.2(13) . .
O24 U7 K3 64.6(11) 7_545 .
O24 U7 K3 64.6(11) 16_545 .
K6 U7 K3 88.7(5) . .
O49 U7 K1 177(3) . .
O55 U7 K1 3(3) . .
O66 U7 K1 85.3(19) . .
O66 U7 K1 85.3(19) 10_556 .
O64 U7 K1 87.0(12) 10_556 .
O64 U7 K1 87.0(12) . .
O24 U7 K1 92.3(11) 7_545 .
O24 U7 K1 92.3(11) 16_545 .
K6 U7 K1 61.6(4) . .
K3 U7 K1 150.3(4) . .
O62 U8 O52 178(2) . .
O62 U8 O30 91(2) . .
O52 U8 O30 87.7(17) . .
O62 U8 O6 90(2) . .
O52 U8 O6 89(2) . .
O30 U8 O6 77.1(19) . .
O62 U8 O41 89(2) . .
O52 U8 O41 89.9(17) . .
O30 U8 O41 39.0(15) . .
O6 U8 O41 116.1(19) . .
O62 U8 O45 90(2) . .
O52 U8 O45 92.0(19) . .
O30 U8 O45 156.7(19) . .
O6 U8 O45 126(2) . .
O41 U8 O45 117.7(19) . .
O62 U8 O28 90(2) . .
O52 U8 O28 89.4(19) . .
O30 U8 O28 115.2(18) . .
O6 U8 O28 38.0(17) . .
O41 U8 O28 154.2(18) . .
O45 U8 O28 88(2) . .
O62 U8 O42 94(2) . .
O52 U8 O42 87.9(17) . .
O30 U8 O42 122.3(17) . .
O6 U8 O42 160.1(19) . .
O41 U8 O42 83.5(17) . .
O45 U8 O42 34.5(15) . .
O28 U8 O42 122.3(18) . .
O62 U8 K8 134.8(17) . .
O52 U8 K8 43.1(14) . .
O30 U8 K8 54.4(13) . .
O6 U8 K8 57.9(16) . .
O41 U8 K8 79.7(12) . .
O45 U8 K8 133.8(14) . .
O28 U8 K8 82.2(13) . .
O42 U8 K8 127.5(12) . .
O62 U8 K5 154.2(17) . .
O52 U8 K5 26.4(14) . .
O30 U8 K5 83.1(12) . .
O6 U8 K5 112.7(15) . .
O41 U8 K5 70.0(12) . .
O45 U8 K5 86.3(14) . .
O28 U8 K5 114.9(14) . .
O42 U8 K5 69.2(11) . .
K8 U8 K5 58.3(4) . .
O29 U9 O57 176(2) . .
O29 U9 O42 87.3(19) . .
O57 U9 O42 89(2) . .
O29 U9 O24 98.1(18) . .
O57 U9 O24 86(2) . .
O42 U9 O24 161.5(19) . .
O29 U9 O34 87.8(17) . .
O57 U9 O34 90(2) . .
O42 U9 O34 80.2(18) . .
O24 U9 O34 117.4(17) . .
O29 U9 O64 93.6(19) . 16
O57 U9 O64 90(2) . 16
O42 U9 O64 126(2) . 16
O24 U9 O64 36.5(15) . 16
O34 U9 O64 153.8(18) . 16
O29 U9 O45 88.5(19) . .
O57 U9 O45 90(2) . .
O42 U9 O45 36.9(17) . .
O24 U9 O45 125.2(19) . .
O34 U9 O45 117.2(18) . .
O64 U9 O45 89.0(19) 16 .
O29 U9 O25 91.7(18) . .
O57 U9 O25 88(2) . .
O42 U9 O25 116.1(19) . .
O24 U9 O25 81.5(18) . .
O34 U9 O25 36.0(14) . .
O64 U9 O25 117.9(18) 16 .
O45 U9 O25 153.0(19) . .
O29 U9 K3 44.9(14) . 7
O57 U9 K3 138(2) . 7
O42 U9 K3 129.4(14) . 7
O24 U9 K3 62.4(12) . 7
O34 U9 K3 82.1(11) . 7
O64 U9 K3 80.6(13) 16 7
O45 U9 K3 130.7(14) . 7
O25 U9 K3 61.6(12) . 7
O29 U9 K5 22.3(14) . .
O57 U9 K5 153.7(19) . .
O42 U9 K5 72.6(13) . .
O24 U9 K5 117.2(12) . .
O34 U9 K5 69.3(11) . .
O64 U9 K5 115.7(13) 16 .
O45 U9 K5 86.5(13) . .
O25 U9 K5 83.7(12) . .
K3 U9 K5 56.9(3) 7 .
O55 K1 O32 129.5(12) . .
O55 K1 O32 129.5(12) . 10_556
O32 K1 O32 88.9(17) . 10_556
O55 K1 O18 120.3(15) . .
O32 K1 O18 52.7(12) . .
O32 K1 O18 108.8(13) 10_556 .
O55 K1 O18 120.3(15) . 10_556
O32 K1 O18 108.8(13) . 10_556
O32 K1 O18 52.7(12) 10_556 10_556
O18 K1 O18 83.0(17) . 10_556
O55 K1 O60 73(3) . .
O32 K1 O60 119.7(17) . .
O32 K1 O60 119.7(17) 10_556 .
O18 K1 O60 67.5(18) . .
O18 K1 O60 67.5(18) 10_556 .
O55 K1 O19 83.7(18) . 10_556
O32 K1 O19 99.4(12) . 10_556
O32 K1 O19 55.1(11) 10_556 10_556
O18 K1 O19 150.4(12) . 10_556
O18 K1 O19 100.1(11) 10_556 10_556
O60 K1 O19 140.9(14) . 10_556
O55 K1 O19 83.7(18) . .
O32 K1 O19 55.1(11) . .
O32 K1 O19 99.4(12) 10_556 .
O18 K1 O19 100.1(11) . .
O18 K1 O19 150.4(12) 10_556 .
O60 K1 O19 140.9(14) . .
O19 K1 O19 63.2(13) 10_556 .
O55 K1 P2 127.3(5) . .
O32 K1 P2 25.7(9) . .
O32 K1 P2 101.7(10) 10_556 .
O18 K1 P2 27.2(9) . .
O18 K1 P2 98.8(10) 10_556 .
O60 K1 P2 94.0(14) . .
O19 K1 P2 125.0(9) 10_556 .
O19 K1 P2 75.4(7) . .
O55 K1 P2 127.3(5) . 10_556
O32 K1 P2 101.7(10) . 10_556
O32 K1 P2 25.7(9) 10_556 10_556
O18 K1 P2 98.8(10) . 10_556
O18 K1 P2 27.2(9) 10_556 10_556
O60 K1 P2 94.0(14) . 10_556
O19 K1 P2 75.4(7) 10_556 10_556
O19 K1 P2 125.0(9) . 10_556
P2 K1 P2 103.9(9) . 10_556
O55 K1 U1 108.2(17) . 10_556
O32 K1 U1 85.0(10) . 10_556
O32 K1 U1 34.6(9) 10_556 10_556
O18 K1 U1 128.9(10) . 10_556
O18 K1 U1 86.1(9) 10_556 10_556
O60 K1 U1 148.0(3) . 10_556
O19 K1 U1 24.5(6) 10_556 10_556
O19 K1 U1 69.0(7) . 10_556
P2 K1 U1 108.2(6) . 10_556
P2 K1 U1 59.0(4) 10_556 10_556
O55 K1 U1 108.2(17) . .
O32 K1 U1 34.6(9) . .
O32 K1 U1 85.0(10) 10_556 .
O18 K1 U1 86.1(9) . .
O18 K1 U1 128.9(10) 10_556 .
O60 K1 U1 148.0(3) . .
O19 K1 U1 69.0(7) 10_556 .
O19 K1 U1 24.5(6) . .
P2 K1 U1 59.0(4) . .
P2 K1 U1 108.2(6) 10_556 .
U1 K1 U1 63.4(3) 10_556 .
O20 K2 O8 128.2(14) . .
O20 K2 O65 68.9(14) . .
O8 K2 O65 131.8(15) . .
O20 K2 O9 82.1(13) . .
O8 K2 O9 100.3(14) . .
O65 K2 O9 127.9(15) . .
O20 K2 O4 129.7(14) . .
O8 K2 O4 64.9(15) . .
O65 K2 O4 71.4(15) . .
O9 K2 O4 148.0(14) . .
O20 K2 O39 77.9(11) . .
O8 K2 O39 147.3(13) . .
O65 K2 O39 71.9(13) . .
O9 K2 O39 60.0(12) . .
O4 K2 O39 116.9(13) . .
O20 K2 O14 130.5(12) . .
O8 K2 O14 100.8(12) . .
O65 K2 O14 73.5(13) . .
O9 K2 O14 97.4(13) . .
O4 K2 O14 60.9(12) . .
O39 K2 O14 60.4(10) . .
O20 K2 O1 67.7(13) . .
O8 K2 O1 72.8(14) . .
O65 K2 O1 77.0(14) . .
O9 K2 O1 130.4(13) . .
O4 K2 O1 74.5(12) . .
O39 K2 O1 139.9(13) . .
O14 K2 O1 132.2(11) . .
O20 K2 O33 172.4(13) . .
O8 K2 O33 51.6(12) . .
O65 K2 O33 117.5(14) . .
O9 K2 O33 90.4(13) . .
O4 K2 O33 57.8(13) . .
O39 K2 O33 99.7(11) . .
O14 K2 O33 51.7(11) . .
O1 K2 O33 117.0(12) . .
O20 K2 P1 71.2(10) . .
O8 K2 P1 92.7(11) . .
O65 K2 P1 132.9(12) . .
O9 K2 P1 21.1(9) . .
O4 K2 P1 155.6(12) . .
O39 K2 P1 76.3(8) . .
O14 K2 P1 118.3(9) . .
O1 K2 P1 109.4(9) . .
O33 K2 P1 101.2(9) . .
O20 K2 U5 145.9(10) . .
O8 K2 U5 37.5(9) . .
O65 K2 U5 100.4(11) . .
O9 K2 U5 125.5(10) . .
O4 K2 U5 29.1(11) . .
O39 K2 U5 131.2(8) . .
O14 K2 U5 71.1(8) . .
O1 K2 U5 78.4(9) . .
O33 K2 U5 39.9(8) . .
P1 K2 U5 126.7(5) . .
O20 K2 U3 87.7(9) . .
O8 K2 U3 123.8(10) . .
O65 K2 U3 98.6(11) . .
O9 K2 U3 36.1(10) . .
O4 K2 U3 128.0(10) . .
O39 K2 U3 26.7(7) . .
O14 K2 U3 67.2(8) . .
O1 K2 U3 155.1(9) . .
O33 K2 U3 87.1(8) . .
P1 K2 U3 55.7(4) . .
U5 K2 U3 126.3(4) . .
O49 K3 O44 135.3(10) . 7_545
O49 K3 O44 135.3(10) . 16_545
O44 K3 O44 87.3(18) 7_545 16_545
O49 K3 O29 73.6(9) . 16_545
O44 K3 O29 146.9(13) 7_545 16_545
O44 K3 O29 61.8(11) 16_545 16_545
O49 K3 O29 73.6(9) . 7_545
O44 K3 O29 61.8(11) 7_545 7_545
O44 K3 O29 146.9(13) 16_545 7_545
O29 K3 O29 143.3(16) 16_545 7_545
O49 K3 O17 128(2) . 7_545
O44 K3 O17 57.3(11) 7_545 7_545
O44 K3 O17 57.3(11) 16_545 7_545
O29 K3 O17 93.6(9) 16_545 7_545
O29 K3 O17 93.6(9) 7_545 7_545
O49 K3 U4 131.1(14) . 7_545
O44 K3 U4 24.0(9) 7_545 7_545
O44 K3 U4 80.8(10) 16_545 7_545
O29 K3 U4 129.2(9) 16_545 7_545
O29 K3 U4 66.1(8) 7_545 7_545
O17 K3 U4 35.6(4) 7_545 7_545
O49 K3 U4 131.1(14) . 16_545
O44 K3 U4 80.8(10) 7_545 16_545
O44 K3 U4 24.0(9) 16_545 16_545
O29 K3 U4 66.1(8) 16_545 16_545
O29 K3 U4 129.2(9) 7_545 16_545
O17 K3 U4 35.6(4) 7_545 16_545
U4 K3 U4 66.2(3) 7_545 16_545
O49 K3 K5 104.1(8) . 7_545
O44 K3 K5 42.0(9) 7_545 7_545
O44 K3 K5 119.8(11) 16_545 7_545
O29 K3 K5 166.4(11) 16_545 7_545
O29 K3 K5 42.9(8) 7_545 7_545
O17 K3 K5 98.2(6) 7_545 7_545
U4 K3 K5 62.7(3) 7_545 7_545
U4 K3 K5 121.4(5) 16_545 7_545
O49 K3 K5 104.1(8) . 16_545
O44 K3 K5 119.8(11) 7_545 16_545
O44 K3 K5 42.0(9) 16_545 16_545
O29 K3 K5 42.9(8) 16_545 16_545
O29 K3 K5 166.4(11) 7_545 16_545
O17 K3 K5 98.2(6) 7_545 16_545
U4 K3 K5 121.4(5) 7_545 16_545
U4 K3 K5 62.7(3) 16_545 16_545
K5 K3 K5 127.7(8) 7_545 16_545
O49 K3 U7 19.2(18) . .
O44 K3 U7 128.8(10) 7_545 .
O44 K3 U7 128.8(10) 16_545 .
O29 K3 U7 71.8(8) 16_545 .
O29 K3 U7 71.8(8) 7_545 .
O17 K3 U7 108.5(13) 7_545 .
U4 K3 U7 116.7(5) 7_545 .
U4 K3 U7 116.7(5) 16_545 .
K5 K3 U7 110.5(4) 7_545 .
K5 K3 U7 110.5(4) 16_545 .
O49 K3 U9 70.7(10) . 16_545
O44 K3 U9 136.4(11) 7_545 16_545
O44 K3 U9 67.2(9) 16_545 16_545
O29 K3 U9 22.3(8) 16_545 16_545
O29 K3 U9 127.0(10) 7_545 16_545
O17 K3 U9 79.1(8) 7_545 16_545
U4 K3 U9 113.6(5) 7_545 16_545
U4 K3 U9 61.4(2) 16_545 16_545
K5 K3 U9 169.7(6) 7_545 16_545
K5 K3 U9 62.6(2) 16_545 16_545
U7 K3 U9 61.7(3) . 16_545
O31 K4 O10 63.8(13) . .
O31 K4 O10 63.8(13) . 3_655
O10 K4 O10 128(3) . 3_655
O31 K4 O51 88.3(12) . 10_556
O10 K4 O51 60.9(10) . 10_556
O10 K4 O51 117.4(12) 3_655 10_556
O31 K4 O51 88.3(12) . 12_655
O10 K4 O51 117.4(12) . 12_655
O10 K4 O51 60.9(10) 3_655 12_655
O51 K4 O51 177(2) 10_556 12_655
O31 K4 O51 88.3(12) . 3_655
O10 K4 O51 117.4(12) . 3_655
O10 K4 O51 60.9(10) 3_655 3_655
O51 K4 O51 64(2) 10_556 3_655
O51 K4 O51 116(2) 12_655 3_655
O31 K4 O51 88.3(12) . .
O10 K4 O51 60.9(10) . .
O10 K4 O51 117.4(12) 3_655 .
O51 K4 O51 116(2) 10_556 .
O51 K4 O51 64(2) 12_655 .
O51 K4 O51 177(2) 3_655 .
O31 K4 O17 94.3(14) . 3_655
O10 K4 O17 158(2) . 3_655
O10 K4 O17 30.5(15) 3_655 3_655
O51 K4 O17 121.9(10) 10_556 3_655
O51 K4 O17 58.4(10) 12_655 3_655
O51 K4 O17 58.4(10) 3_655 3_655
O51 K4 O17 121.9(10) . 3_655
O31 K4 O17 94.3(14) . .
O10 K4 O17 30.5(15) . .
O10 K4 O17 158(2) 3_655 .
O51 K4 O17 58.4(10) 10_556 .
O51 K4 O17 121.9(10) 12_655 .
O51 K4 O17 121.9(10) 3_655 .
O51 K4 O17 58.4(10) . .
O17 K4 O17 171(3) 3_655 .
O31 K4 U4 81.4(5) . 10_556
O10 K4 U4 37.3(4) . 10_556
O10 K4 U4 131.6(11) 3_655 10_556
O51 K4 U4 24.4(10) 10_556 10_556
O51 K4 U4 154.4(11) 12_655 10_556
O51 K4 U4 87.0(10) 3_655 10_556
O51 K4 U4 92.5(10) . 10_556
O17 K4 U4 145.3(3) 3_655 10_556
O17 K4 U4 36.9(4) . 10_556
O31 K4 U4 81.4(5) . 12_655
O10 K4 U4 131.6(11) . 12_655
O10 K4 U4 37.3(4) 3_655 12_655
O51 K4 U4 154.4(11) 10_556 12_655
O51 K4 U4 24.4(10) 12_655 12_655
O51 K4 U4 92.5(10) 3_655 12_655
O51 K4 U4 87.0(10) . 12_655
O17 K4 U4 36.9(4) 3_655 12_655
O17 K4 U4 145.3(3) . 12_655
U4 K4 U4 162.8(10) 10_556 12_655
O31 K4 U4 81.4(5) . .
O10 K4 U4 37.3(4) . .
O10 K4 U4 131.6(11) 3_655 .
O51 K4 U4 92.5(10) 10_556 .
O51 K4 U4 87.0(10) 12_655 .
O51 K4 U4 154.4(11) 3_655 .
O51 K4 U4 24.4(10) . .
O17 K4 U4 145.3(3) 3_655 .
O17 K4 U4 36.9(4) . .
U4 K4 U4 68.38(13) 10_556 .
U4 K4 U4 108.9(2) 12_655 .
O44 K5 O39 70.8(12) . .
O44 K5 O14 132.5(13) . .
O39 K5 O14 68.9(11) . .
O44 K5 O29 69.7(13) . .
O39 K5 O29 133.9(13) . .
O14 K5 O29 127.2(12) . .
O44 K5 O52 131.5(13) . .
O39 K5 O52 134.5(13) . .
O14 K5 O52 69.4(12) . .
O29 K5 O52 65.2(12) . .
O44 K5 O36 149(2) . .
O39 K5 O36 113.6(18) . .
O14 K5 O36 72.3(19) . .
O29 K5 O36 112.5(19) . .
O52 K5 O36 68.7(19) . .
O44 K5 O65 115.2(14) . .
O39 K5 O65 74.5(13) . .
O14 K5 O65 76.7(13) . .
O29 K5 O65 145.4(14) . .
O52 K5 O65 112.0(14) . .
O36 K5 O65 45.1(19) . .
O44 K5 K8 171.5(11) . .
O39 K5 K8 109.2(10) . .
O14 K5 K8 43.6(9) . .
O29 K5 K8 106.4(11) . .
O52 K5 K8 42.4(10) . .
O36 K5 K8 38.8(17) . .
O65 K5 K8 72.4(11) . .
O44 K5 K3 44.6(10) . 7
O39 K5 K3 109.1(9) . 7
O14 K5 K3 177.0(10) . 7
O29 K5 K3 52.5(10) . 7
O52 K5 K3 111.9(10) . 7
O36 K5 K3 110.7(17) . 7
O65 K5 K3 105.0(11) . 7
K8 K5 K3 139.1(7) . 7
O44 K5 U4 18.1(9) . .
O39 K5 U4 68.5(8) . .
O14 K5 U4 118.8(9) . .
O29 K5 U4 66.6(9) . .
O52 K5 U4 119.4(10) . .
O36 K5 U4 167.5(18) . .
O65 K5 U4 128.6(11) . .
K8 K5 U4 153.5(5) . .
K3 K5 U4 58.2(4) 7 .
O44 K5 U6 120.7(10) . .
O39 K5 U6 68.3(8) . .
O14 K5 U6 16.9(8) . .
O29 K5 U6 114.5(10) . .
O52 K5 U6 66.4(9) . .
O36 K5 U6 87.1(17) . .
O65 K5 U6 92.9(11) . .
K8 K5 U6 53.3(4) . .
K3 K5 U6 160.6(5) 7 .
U4 K5 U6 104.8(3) . .
O44 K5 U3 68.3(9) . .
O39 K5 U3 18.0(8) . .
O14 K5 U3 65.5(8) . .
O29 K5 U3 120.4(10) . .
O52 K5 U3 121.9(10) . .
O36 K5 U3 125.2(16) . .
O65 K5 U3 91.2(10) . .
K8 K5 U3 109.0(6) . .
K3 K5 U3 111.9(5) 7 .
U4 K5 U3 60.4(2) . .
U6 K5 U3 59.6(2) . .
O19 K6 O19 69.5(15) . 10_556
O19 K6 O24 93.5(12) . 16_545
O19 K6 O24 128.1(14) 10_556 16_545
O19 K6 O24 128.1(14) . 7_545
O19 K6 O24 93.5(12) 10_556 7_545
O24 K6 O24 58.4(19) 16_545 7_545
O19 K6 O55 73.6(14) . .
O19 K6 O55 73.6(14) 10_556 .
O24 K6 O55 54.5(15) 16_545 .
O24 K6 O55 54.5(15) 7_545 .
O19 K6 U7 94.8(9) . .
O19 K6 U7 94.8(9) 10_556 .
O24 K6 U7 36.2(9) 16_545 .
O24 K6 U7 36.2(9) 7_545 .
O55 K6 U7 25.9(14) . .
O19 K6 K1 46.6(8) . .
O19 K6 K1 46.6(8) 10_556 .
O24 K6 K1 85.6(11) 16_545 .
O24 K6 K1 85.6(11) 7_545 .
O55 K6 K1 36.7(14) . .
U7 K6 K1 62.6(4) . .
O19 K6 U1 14.9(7) . .
O19 K6 U1 65.5(8) 10_556 .
O24 K6 U1 107.4(10) 16_545 .
O24 K6 U1 140.4(11) 7_545 .
O55 K6 U1 86.6(13) . .
U7 K6 U1 109.2(5) . .
K1 K6 U1 55.3(4) . .
O19 K6 U1 65.5(8) . 10_556
O19 K6 U1 14.9(7) 10_556 10_556
O24 K6 U1 140.4(11) 16_545 10_556
O24 K6 U1 107.4(10) 7_545 10_556
O55 K6 U1 86.6(13) . 10_556
U7 K6 U1 109.2(5) . 10_556
K1 K6 U1 55.3(3) . 10_556
U1 K6 U1 57.9(3) . 10_556
O18 K7 O18 126(2) 10_556 12_655
O18 K7 O18 67.5(18) 10_556 3_655
O18 K7 O18 88.4(18) 12_655 3_655
O18 K7 O18 88.4(18) 10_556 .
O18 K7 O18 67.5(18) 12_655 .
O18 K7 O18 126(2) 3_655 .
O18 K7 O31 117.0(11) 10_556 .
O18 K7 O31 117.0(11) 12_655 .
O18 K7 O31 117.0(11) 3_655 .
O18 K7 O31 117.0(11) . .
O18 K7 O61 144.3(10) 10_556 .
O18 K7 O61 60.4(16) 12_655 .
O18 K7 O61 144.3(10) 3_655 .
O18 K7 O61 60.4(16) . .
O31 K7 O61 69.5(19) . .
O18 K7 O61 60.4(16) 10_556 10_556
O18 K7 O61 144.3(10) 12_655 10_556
O18 K7 O61 60.4(16) 3_655 10_556
O18 K7 O61 144.3(10) . 10_556
O31 K7 O61 69.5(19) . 10_556
O61 K7 O61 139(4) . 10_556
O18 K7 K1 44.5(9) 10_556 .
O18 K7 K1 93.7(13) 12_655 .
O18 K7 K1 93.7(13) 3_655 .
O18 K7 K1 44.5(9) . .
O31 K7 K1 135.6(5) . .
O61 K7 K1 104.5(13) . .
O61 K7 K1 104.5(13) 10_556 .
O18 K7 K1 93.7(13) 10_556 3_655
O18 K7 K1 44.5(9) 12_655 3_655
O18 K7 K1 44.5(9) 3_655 3_655
O18 K7 K1 93.7(13) . 3_655
O31 K7 K1 135.6(5) . 3_655
O61 K7 K1 104.5(13) . 3_655
O61 K7 K1 104.5(13) 10_556 3_655
K1 K7 K1 88.7(10) . 3_655
O36 K8 O52 76.4(19) . .
O36 K8 O52 76.4(19) . 12
O52 K8 O52 71(2) . 12
O36 K8 O14 78.6(12) . 12
O52 K8 O14 138.1(17) . 12
O52 K8 O14 71.1(12) 12 12
O36 K8 O14 78.6(12) . .
O52 K8 O14 71.1(12) . .
O52 K8 O14 138.1(17) 12 .
O14 K8 O14 134.9(19) 12 .
O36 K8 O4 75(2) . .
O52 K8 O4 134.2(14) . .
O52 K8 O4 134.2(14) 12 .
O14 K8 O4 68.4(10) 12 .
O14 K8 O4 68.4(10) . .
O36 K8 O30 126.6(13) . .
O52 K8 O30 57.0(13) . .
O52 K8 O30 107.5(16) 12 .
O14 K8 O30 154.4(15) 12 .
O14 K8 O30 63.5(11) . .
O4 K8 O30 118.3(13) . .
O36 K8 O30 126.6(13) . 12
O52 K8 O30 107.5(16) . 12
O52 K8 O30 57.0(13) 12 12
O14 K8 O30 63.5(11) 12 12
O14 K8 O30 154.4(15) . 12
O4 K8 O30 118.3(13) . 12
O30 K8 O30 93.7(18) . 12
O36 K8 O6 124(3) . .
O52 K8 O6 59.3(14) . .
O52 K8 O6 59.3(14) 12 .
O14 K8 O6 112.5(9) 12 .
O14 K8 O6 112.5(9) . .
O4 K8 O6 160(2) . .
O30 K8 O6 52.1(10) . .
O30 K8 O6 52.1(10) 12 .
O36 K8 O48 125(2) . .
O52 K8 O48 114.8(13) . .
O52 K8 O48 158.8(16) 12 .
O14 K8 O48 107.0(15) 12 .
O14 K8 O48 58.2(12) . .
O4 K8 O48 58.0(14) . .
O30 K8 O48 64.7(12) . .
O30 K8 O48 102.7(14) 12 .
O6 K8 O48 104.6(15) . .
O36 K8 O48 125(2) . 12
O52 K8 O48 158.8(16) . 12
O52 K8 O48 114.8(13) 12 12
O14 K8 O48 58.2(12) 12 12
O14 K8 O48 107.0(15) . 12
O4 K8 O48 58.0(14) . 12
O30 K8 O48 102.7(14) . 12
O30 K8 O48 64.7(12) 12 12
O6 K8 O48 104.6(15) . 12
O48 K8 O48 52.7(16) . 12
O36 K8 U8 105.0(18) . .
O52 K8 U8 28.6(10) . .
O52 K8 U8 77.1(12) 12 .
O14 K8 U8 146.2(12) 12 .
O14 K8 U8 77.6(8) . .
O4 K8 U8 145.3(4) . .
O30 K8 U8 33.9(8) . .
O30 K8 U8 89.8(11) 12 .
O6 K8 U8 37.7(5) . .
O48 K8 U8 98.4(9) . .
O48 K8 U8 130.4(12) 12 .
O54 K9 O54 107.1(19) . 12_655
O54 K9 O13 106.6(13) . 13_556
O54 K9 O13 106.6(13) 12_655 13_556
O54 K9 O59 68.0(13) . .
O54 K9 O59 68.0(14) 12_655 .
O13 K9 O59 68(2) 13_556 .
O54 K9 K10 53.6(10) . .
O54 K9 K10 53.6(10) 12_655 .
O13 K9 K10 116.7(15) 13_556 .
O59 K9 K10 48.9(18) . .
O54 K9 U3 8.0(9) . .
O54 K9 U3 110.9(12) 12_655 .
O13 K9 U3 111.1(7) 13_556 .
O59 K9 U3 75.9(10) . .
K10 K9 U3 58.1(4) . .
O54 K9 U3 110.9(12) . 12_655
O54 K9 U3 8.0(8) 12_655 12_655
O13 K9 U3 111.1(7) 13_556 12_655
O59 K9 U3 75.9(10) . 12_655
K10 K9 U3 58.1(4) . 12_655
U3 K9 U3 113.9(7) . 12_655
O54 K9 U5 112.4(12) . 13_556
O54 K9 U5 112.4(12) 12_655 13_556
O13 K9 U5 11.3(11) 13_556 13_556
O59 K9 U5 79.1(18) . 13_556
K10 K9 U5 128.0(9) . 13_556
U3 K9 U5 115.7(5) . 13_556
U3 K9 U5 115.7(5) 12_655 13_556
O61 K10 O16 69.5(11) . 12_655
O61 K10 O16 69.5(11) . .
O16 K10 O16 129.7(18) 12_655 .
O61 K10 O51 111(2) . 12_655
O16 K10 O51 59.3(12) 12_655 12_655
O16 K10 O51 112.5(15) . 12_655
O61 K10 O51 111(2) . .
O16 K10 O51 112.5(15) 12_655 .
O16 K10 O51 59.3(12) . .
O51 K10 O51 59(2) 12_655 .
O61 K10 O5 95.5(9) . 12_655
O16 K10 O5 28.7(9) 12_655 12_655
O16 K10 O5 157.3(15) . 12_655
O51 K10 O5 55.9(12) 12_655 12_655
O51 K10 O5 114.9(15) . 12_655
O61 K10 O5 95.5(9) . .
O16 K10 O5 157.3(15) 12_655 .
O16 K10 O5 28.7(9) . .
O51 K10 O5 114.9(15) 12_655 .
O51 K10 O5 55.9(12) . .
O5 K10 O5 167.9(18) 12_655 .
O61 K10 O59 101(3) . .
O16 K10 O59 107.7(10) 12_655 .
O16 K10 O59 107.7(10) . .
O51 K10 O59 134.9(16) 12_655 .
O51 K10 O59 134.9(16) . .
O5 K10 O59 91.4(9) 12_655 .
O5 K10 O59 91.4(9) . .
O61 K10 O54 63.8(17) . .
O16 K10 O54 125.5(13) 12_655 .
O16 K10 O54 54.1(10) . .
O51 K10 O54 166.4(14) 12_655 .
O51 K10 O54 109.6(12) . .
O5 K10 O54 135.3(13) 12_655 .
O5 K10 O54 55.2(10) . .
O59 K10 O54 58.1(12) . .
O61 K10 O54 63.8(17) . 12_655
O16 K10 O54 54.1(10) 12_655 12_655
O16 K10 O54 125.5(13) . 12_655
O51 K10 O54 109.6(12) 12_655 12_655
O51 K10 O54 166.4(14) . 12_655
O5 K10 O54 55.2(10) 12_655 12_655
O5 K10 O54 135.3(13) . 12_655
O59 K10 O54 58.1(12) . 12_655
O54 K10 O54 80.3(14) . 12_655
O61 K10 U4 98.0(14) . .
O16 K10 U4 128.3(11) 12_655 .
O16 K10 U4 35.8(8) . .
O51 K10 U4 82.5(11) 12_655 .
O51 K10 U4 24.3(9) . .
O5 K10 U4 138.3(11) 12_655 .
O5 K10 U4 34.3(8) . .
O59 K10 U4 123.9(6) . .
O54 K10 U4 85.6(7) . .
O54 K10 U4 160.6(10) 12_655 .
O61 K10 U4 98.0(14) . 12_655
O16 K10 U4 35.8(8) 12_655 12_655
O16 K10 U4 128.3(11) . 12_655
O51 K10 U4 24.3(9) 12_655 12_655
O51 K10 U4 82.5(11) . 12_655
O5 K10 U4 34.3(8) 12_655 12_655
O5 K10 U4 138.3(11) . 12_655
O59 K10 U4 123.9(6) . 12_655
O54 K10 U4 160.6(10) . 12_655
O54 K10 U4 85.6(7) 12_655 12_655
U4 K10 U4 104.6(6) . 12_655
O65 K11 O65 42(2) . 12
O65 K11 K11 123.1(12) . 10_556
O65 K11 K11 123.1(12) 12 10_556
O65 K11 O1 78.7(16) . .
O65 K11 O1 78.7(16) 12 .
K11 K11 O1 156.4(12) 10_556 .
O65 K11 O20 101.5(16) . 12
O65 K11 O20 63.2(13) 12 12
K11 K11 O20 112.8(10) 10_556 12
O1 K11 O20 66.4(10) . 12
O65 K11 O20 63.2(13) . .
O65 K11 O20 101.5(16) 12 .
K11 K11 O20 112.8(10) 10_556 .
O1 K11 O20 66.4(10) . .
O20 K11 O20 132(2) 12 .
O65 K11 O47 150.6(15) . 3
O65 K11 O47 109.3(13) 12 3
K11 K11 O47 63.6(7) 10_556 3
O1 K11 O47 102.6(11) . 3
O20 K11 O47 54.7(10) 12 3
O20 K11 O47 144.6(16) . 3
O65 K11 O47 109.3(13) . .
O65 K11 O47 150.6(15) 12 .
K11 K11 O47 63.6(7) 10_556 .
O1 K11 O47 102.6(11) . .
O20 K11 O47 144.6(16) 12 .
O20 K11 O47 54.7(10) . .
O47 K11 O47 99.2(18) 3 .
O65 K11 O12 133.1(17) . 12
O65 K11 O12 113.1(14) 12 12
K11 K11 O12 103.8(9) 10_556 12
O1 K11 O12 55.1(12) . 12
O20 K11 O12 55.4(11) 12 12
O20 K11 O12 100.5(13) . 12
O47 K11 O12 51.6(10) 3 12
O47 K11 O12 90.2(14) . 12
O65 K11 O12 113.1(14) . .
O65 K11 O12 133.1(17) 12 .
K11 K11 O12 103.8(9) 10_556 .
O1 K11 O12 55.1(12) . .
O20 K11 O12 100.5(13) 12 .
O20 K11 O12 55.4(11) . .
O47 K11 O12 90.2(14) 3 .
O47 K11 O12 51.6(10) . .
O12 K11 O12 48.4(14) 12 .
O65 K11 U2 100.1(13) . .
O65 K11 U2 100.1(13) 12 .
K11 K11 U2 133.5(5) 10_556 .
O1 K11 U2 22.9(11) . .
O20 K11 U2 69.6(10) 12 .
O20 K11 U2 69.6(10) . .
O47 K11 U2 87.9(9) 3 .
O47 K11 U2 87.9(9) . .
O12 K11 U2 36.6(7) 12 .
O12 K11 U2 36.6(7) . .
O65 K11 U1 125.0(13) . 12
O65 K11 U1 87.3(11) 12 12
K11 K11 U1 99.0(5) 10_556 12
O1 K11 U1 70.9(6) . 12
O20 K11 U1 24.2(8) 12 12
O20 K11 U1 133.4(13) . 12
O47 K11 U1 35.6(5) 3 12
O47 K11 U1 121.2(13) . 12
O12 K11 U1 36.8(7) 12 12
O12 K11 U1 85.2(9) . 12
U2 K11 U1 63.8(4) . 12
O46 P1 O9 112(3) . .
O46 P1 O38 111(3) . .
O9 P1 O38 109(3) . .
O46 P1 O21 109(2) . .
O9 P1 O21 106(2) . .
O38 P1 O21 109(2) . .
O46 P1 K2 117(2) . .
O9 P1 K2 44.0(19) . .
O38 P1 K2 66.5(18) . .
O21 P1 K2 131.9(15) . .
O32 P2 O23 115(2) . .
O32 P2 O18 114(2) . .
O23 P2 O18 112(2) . .
O32 P2 O21 104(2) . .
O23 P2 O21 103(2) . .
O18 P2 O21 108(2) . .
O32 P2 K1 55.3(16) . .
O23 P2 K1 144.8(19) . .
O18 P2 K1 59.1(16) . .
O21 P2 K1 112.1(15) . .
O26 P3 O8 110(3) . .
O26 P3 O22 112(3) . .
O8 P3 O22 108(2) . .
O26 P3 O53 108(3) . .
O8 P3 O53 107(3) . .
O22 P3 O53 111(3) . .
U2 O1 K11 114(2) . .
U2 O1 K2 125.4(12) . .
K11 O1 K2 91.6(13) . .
U2 O1 K2 125.4(12) . 12
K11 O1 K2 91.6(13) . 12
K2 O1 K2 98.9(16) . 12
U5 O4 K2 101.9(15) . 12
U5 O4 K2 101.9(15) . .
K2 O4 K2 109.5(18) 12 .
U5 O4 K8 112(2) . .
K2 O4 K8 114.9(13) 12 .
K2 O4 K8 114.9(13) . .
O16 O5 U4 75(2) . .
O16 O5 U3 67(2) . .
U4 O5 U3 130.6(19) . .
O16 O5 K10 68(2) . .
U4 O5 K10 95.3(14) . .
U3 O5 K10 98.8(14) . .
O28 O6 U8 73.8(17) . 12
O28 O6 U8 73.8(17) . .
U8 O6 U8 135(3) 12 .
O28 O6 K8 119(4) . .
U8 O6 K8 84.5(16) 12 .
U8 O6 K8 84.5(16) . .
O47 O7 U1 72.8(14) . 10_556
O47 O7 U1 72.8(14) . .
U1 O7 U1 128(2) 10_556 .
P3 O8 U5 131(2) . .
P3 O8 K2 123(2) . .
U5 O8 K2 97.2(16) . .
P1 O9 U3 139(3) . .
P1 O9 K2 115(2) . .
U3 O9 K2 97.8(17) . .
O17 O10 U4 69.4(14) . .
O17 O10 U4 69.4(14) . 10_556
U4 O10 U4 134(3) . 10_556
O17 O10 K4 84(3) . .
U4 O10 K4 97.5(14) . .
U4 O10 K4 97.5(14) 10_556 .
O12 O11 U1 76(2) . .
O12 O11 U2 74(2) . .
U1 O11 U2 134.2(17) . .
O11 O12 U2 69(2) . .
O11 O12 U1 67(2) . .
U2 O12 U1 124.1(16) . .
O11 O12 K11 120(2) . .
U2 O12 K11 86.5(12) . .
U1 O12 K11 87.7(11) . .
U5 O13 K9 150(3) . 13_556
U6 O14 K5 136.9(18) . .
U6 O14 K8 106.9(17) . .
K5 O14 K8 92.6(13) . .
U6 O14 K2 111.6(15) . .
K5 O14 K2 95.8(12) . .
K8 O14 K2 110.5(14) . .
O5 O16 U3 76(2) . .
O5 O16 U4 68(2) . .
U3 O16 U4 131.5(17) . .
O5 O16 K10 83(2) . .
U3 O16 K10 107.4(15) . .
U4 O16 K10 98.4(13) . .
O10 O17 U4 72.2(16) . 10_556
O10 O17 U4 72.2(16) . .
U4 O17 U4 139(3) 10_556 .
O10 O17 K4 66(3) . .
U4 O17 K4 92.0(17) 10_556 .
U4 O17 K4 92.0(17) . .
O10 O17 K3 110(4) . 7
U4 O17 K3 86.5(17) 10_556 7
U4 O17 K3 86.5(17) . 7
K4 O17 K3 176(3) . 7
P2 O18 K7 134(2) . .
P2 O18 K1 93.7(19) . .
K7 O18 K1 93.6(13) . .
U1 O19 K6 140.2(17) . .
U1 O19 K1 107.9(14) . .
K6 O19 K1 91.5(11) . .
U1 O20 K2 131(2) . .
U1 O20 K11 112.2(19) . .
K2 O20 K11 101.1(15) . .
P1 O21 P2 124(2) . .
P3 O22 U2 132(2) . .
P2 O23 U3 139(3) . .
O64 O24 U9 78(3) 16 .
O64 O24 U7 69(3) 16 7
U9 O24 U7 135(2) . 7
O64 O24 K6 128(3) 16 7
U9 O24 K6 127.6(19) . 7
U7 O24 K6 96.5(16) 7 7
O34 O25 U4 72(3) . .
O34 O25 U9 70(3) . .
U4 O25 U9 128(2) . .
O6 O28 U8 68.1(15) . 12
O6 O28 U8 68.1(15) . .
U8 O28 U8 126(2) 12 .
U9 O29 K5 144(2) . .
U9 O29 K3 112.8(18) . 7
K5 O29 K3 84.6(12) . 7
O41 O30 U8 79(3) . .
O41 O30 U6 65(2) . .
U8 O30 U6 132(2) . .
O41 O30 K8 122(3) . .
U8 O30 K8 91.6(16) . .
U6 O30 K8 82.8(13) . .
K4 O31 K7 180.000(4) . .
P2 O32 U1 149(2) . .
P2 O32 K1 99(2) . .
U1 O32 K1 101.3(15) . .
O48 O33 U6 76(3) . .
O48 O33 U5 66(2) . .
U6 O33 U5 130(2) . .
O48 O33 K2 116(3) . .
U6 O33 K2 90.8(14) . .
U5 O33 K2 78.8(12) . .
O25 O34 U4 71(3) . .
O25 O34 U9 74(3) . .
U4 O34 U9 129(2) . .
K8 O36 K5 94.8(18) . .
K8 O36 K5 94.8(18) . 12
K5 O36 K5 149(3) . 12
P1 O38 U1 134(3) . .
U3 O39 K5 135.4(17) . .
U3 O39 K2 106.5(14) . .
K5 O39 K2 97.0(11) . .
O43 O40 U6 73(2) . .
O43 O40 U3 69(2) . .
U6 O40 U3 127.6(17) . .
O30 O41 U8 62(2) . .
O30 O41 U6 80(3) . .
U8 O41 U6 131(2) . .
O45 O42 U9 85(3) . .
O45 O42 U8 65(3) . .
U9 O42 U8 134(2) . .
O40 O43 U3 74(2) . .
O40 O43 U6 70(2) . .
U3 O43 U6 129(2) . .
U4 O44 K5 134(2) . .
U4 O44 K3 116.6(19) . 7
K5 O44 K3 93.4(14) . 7
O42 O45 U8 80(3) . .
O42 O45 U9 58(3) . .
U8 O45 U9 126(2) . .
O7 O47 U1 70.7(15) . .
O7 O47 U1 70.7(15) . 10_556
U1 O47 U1 125(2) . 10_556
O7 O47 K11 117(3) . 10_556
U1 O47 K11 142.6(16) . 10_556
U1 O47 K11 90.4(9) 10_556 10_556
O7 O47 K11 117(3) . .
U1 O47 K11 90.4(9) . .
U1 O47 K11 142.6(16) 10_556 .
K11 O47 K11 52.7(14) 10_556 .
O33 O48 U5 80(3) . .
O33 O48 U6 67(2) . .
U5 O48 U6 134(2) . .
O33 O48 K8 123(3) . .
U5 O48 K8 88.7(14) . .
U6 O48 K8 82.9(12) . .
U7 O49 K3 128(4) . .
U4 O51 K4 114(2) . .
U4 O51 K10 111(2) . .
K4 O51 K10 105.6(16) . .
U8 O52 K8 108.3(19) . .
U8 O52 K5 136(2) . .
K8 O52 K5 92.9(14) . .
P3 O53 P3 125(5) 12 .
U3 O54 K9 159(2) . .
U3 O54 K10 104.6(16) . .
K9 O54 K10 86.3(12) . .
U7 O55 K1 174(5) . .
U7 O55 K6 96(3) . .
K1 O55 K6 90(2) . .
K9 O59 K10 86(2) . .
K1 O60 K1 164(4) 3_655 .
K10 O61 K7 132(4) . .
O24 O64 U7 75(3) 16_545 .
O24 O64 U9 66(3) 16_545 16_545
U7 O64 U9 131(2) . 16_545
K2 O65 K11 96.8(16) . .
K2 O65 K5 93.9(15) . .
K11 O65 K5 155(2) . .
O66 O66 U7 71.6(18) 10_556 .
O66 O66 U7 71.6(18) 10_556 3_655
U7 O66 U7 131(3) . 3_655

loop_
_geom_bond_atom_site_label_1
_geom_bond_atom_site_label_2
_geom_bond_distance
_geom_bond_site_symmetry_2
U1 O19 1.74(3) .
U1 O20 1.80(4) .
U1 O32 2.31(4) .
U1 O11 2.31(4) .
U1 O7 2.33(2) .
U1 O47 2.36(2) .
U1 O12 2.43(4) .
U1 O38 2.45(5) .
U1 K1 3.983(17) .
U1 K11 4.059(17) .
U1 K2 4.080(15) .
U1 K6 4.32(2) .
U2 O15 1.60(5) .
U2 O1 1.70(5) .
U2 O11 2.31(4) .
U2 O11 2.31(4) 12
U2 O12 2.38(4) 12
U2 O12 2.38(4) .
U2 O22 2.40(4) .
U2 O22 2.40(4) 12
U2 K11 3.99(4) .
U2 K2 4.385(16) .
U2 K2 4.385(16) 12
U3 O54 1.73(4) .
U3 O39 1.88(4) .
U3 O16 2.30(4) .
U3 O23 2.26(5) .
U3 O43 2.31(4) .
U3 O40 2.37(4) .
U3 O5 2.41(4) .
U3 O9 2.38(5) .
U3 K2 4.009(16) .
U3 K10 4.206(14) .
U3 K5 4.270(16) .
U3 K9 4.406(18) .
U4 O51 1.76(5) .
U4 O44 1.82(4) .
U4 O5 2.26(4) .
U4 O25 2.30(5) .
U4 O34 2.31(4) .
U4 O17 2.33(2) .
U4 O10 2.38(2) .
U4 O16 2.36(4) .
U4 K4 3.890(6) .
U4 K10 4.001(17) .
U4 K3 4.001(18) 7
U4 K5 4.182(15) .
U5 O13 1.75(6) .
U5 O4 1.90(6) .
U5 O48 2.31(4) .
U5 O48 2.31(4) 12
U5 O8 2.34(4) .
U5 O8 2.34(4) 12
U5 O33 2.50(5) .
U5 O33 2.50(5) 12
U5 K2 3.825(14) 12
U5 K2 3.825(14) .
U5 K8 3.86(4) .
U5 K9 4.48(3) 13_556
U6 O14 1.81(4) .
U6 O35 1.81(4) .
U6 O33 2.23(5) .
U6 O41 2.31(5) .
U6 O48 2.35(4) .
U6 O40 2.34(4) .
U6 O43 2.38(4) .
U6 O30 2.52(4) .
U6 K8 3.684(14) .
U6 K2 4.112(15) .
U6 K5 4.241(17) .
U7 O49 1.71(8) .
U7 O55 1.76(8) .
U7 O66 2.26(3) .
U7 O66 2.26(3) 10_556
U7 O64 2.29(5) 10_556
U7 O64 2.29(5) .
U7 O24 2.38(5) 7_545
U7 O24 2.38(5) 16_545
U7 K6 4.00(2) .
U7 K3 4.07(2) .
U7 K1 4.29(2) .
U8 O62 1.75(5) .
U8 O52 1.87(4) .
U8 O30 2.07(4) .
U8 O6 2.28(2) .
U8 O41 2.31(5) .
U8 O45 2.29(5) .
U8 O28 2.36(3) .
U8 O42 2.48(5) .
U8 K8 3.71(3) .
U8 K5 4.327(15) .
U9 O29 1.73(4) .
U9 O57 1.71(6) .
U9 O42 2.02(5) .
U9 O24 2.21(5) .
U9 O34 2.32(4) .
U9 O64 2.36(5) 16
U9 O45 2.36(6) .
U9 O25 2.37(5) .
U9 K3 4.201(15) 7
U9 K5 4.284(15) .
K1 O55 2.54(9) .
K1 O32 2.83(4) .
K1 O32 2.83(4) 10_556
K1 O18 2.92(4) .
K1 O18 2.92(4) 10_556
K1 O60 2.93(3) .
K1 O19 3.09(4) 10_556
K1 O19 3.09(4) .
K1 P2 3.40(2) .
K1 P2 3.40(2) 10_556
K1 U1 3.983(17) 10_556
K2 O20 2.68(4) .
K2 O8 2.74(5) .
K2 O65 2.90(5) .
K2 O9 2.91(5) .
K2 O4 2.95(3) .
K2 O39 3.05(4) .
K2 O14 3.09(4) .
K2 O1 3.17(4) .
K2 O33 3.42(5) .
K2 P1 3.80(2) .
K3 O49 2.79(9) .
K3 O44 2.84(4) 7_545
K3 O44 2.84(4) 16_545
K3 O29 3.22(4) 16_545
K3 O29 3.22(4) 7_545
K3 O17 3.39(7) 7_545
K3 U4 4.001(18) 7_545
K3 U4 4.001(18) 16_545
K3 K5 4.04(2) 7_545
K3 K5 4.04(2) 16_545
K3 U9 4.201(15) 16_545
K4 O31 2.66(11) .
K4 O10 2.79(6) .
K4 O10 2.79(6) 3_655
K4 O51 2.82(5) 10_556
K4 O51 2.82(5) 12_655
K4 O51 2.82(5) 3_655
K4 O51 2.82(5) .
K4 O17 3.03(7) 3_655
K4 O17 3.03(7) .
K4 U4 3.890(6) 10_556
K4 U4 3.890(6) 12_655
K5 O44 2.71(5) .
K5 O39 2.72(4) .
K5 O14 2.74(4) .
K5 O29 2.76(4) .
K5 O52 2.78(4) .
K5 O36 2.87(3) .
K5 O65 3.03(5) .
K5 K8 3.95(3) .
K5 K3 4.04(2) 7
K6 O19 2.84(4) .
K6 O19 2.84(4) 10_556
K6 O24 2.96(5) 16_545
K6 O24 2.96(5) 7_545
K6 O55 3.42(9) .
K6 U1 4.32(2) 10_556
K7 O18 2.78(5) 10_556
K7 O18 2.78(5) 12_655
K7 O18 2.78(5) 3_655
K7 O18 2.78(5) .
K7 O31 3.14(12) .
K7 O61 3.38(11) .
K7 O61 3.38(11) 10_556
K7 K1 4.16(4) 3_655
K8 O36 2.49(9) .
K8 O52 2.67(5) .
K8 O52 2.67(5) 12
K8 O14 2.73(4) 12
K8 O14 2.73(4) .
K8 O4 2.72(6) .
K8 O30 3.02(5) .
K8 O30 3.02(5) 12
K8 O6 3.15(7) .
K8 O48 3.14(5) .
K8 O48 3.14(5) 12
K9 O54 2.74(4) .
K9 O54 2.74(4) 12_655
K9 O13 2.88(7) 13_556
K9 O59 3.01(9) .
K9 K10 4.25(4) .
K9 U3 4.406(18) 12_655
K9 U5 4.48(3) 13_556
K10 O61 2.84(11) .
K10 O16 2.90(4) 12_655
K10 O16 2.90(4) .
K10 O51 3.01(5) 12_655
K10 O51 3.01(5) .
K10 O5 3.10(4) 12_655
K10 O5 3.10(4) .
K10 O59 3.21(9) .
K10 O54 3.42(5) .
K10 O54 3.42(5) 12_655
K10 U4 4.001(17) 12_655
K11 O65 3.00(6) .
K11 O65 3.00(6) 12
K11 K11 2.92(7) 10_556
K11 O1 2.97(6) .
K11 O20 3.02(4) 12
K11 O20 3.02(4) .
K11 O47 3.29(5) 3
K11 O47 3.29(5) .
K11 O12 3.35(5) 12
K11 O12 3.35(5) .
K11 U1 4.059(17) 12
P1 O46 1.43(5) .
P1 O9 1.51(5) .
P1 O38 1.49(5) .
P1 O21 1.57(4) .
P2 O32 1.49(4) .
P2 O23 1.57(5) .
P2 O18 1.55(4) .
P2 O21 1.62(4) .
P3 O26 1.40(5) .
P3 O8 1.63(4) .
P3 O22 1.53(4) .
P3 O53 1.59(4) .
O1 K2 3.17(4) 12
O4 K2 2.95(3) 12
O5 O16 1.50(5) .
O6 O28 1.51(7) .
O6 U8 2.28(2) 12
O7 O47 1.47(6) .
O7 U1 2.33(2) 10_556
O10 O17 1.55(8) .
O10 U4 2.38(2) 10_556
O11 O12 1.50(5) .
O13 K9 2.88(7) 13_556
O17 U4 2.33(2) 10_556
O17 K3 3.39(7) 7
O24 O64 1.44(6) 16
O24 U7 2.38(5) 7
O24 K6 2.96(5) 7
O25 O34 1.45(6) .
O28 U8 2.36(3) 12
O29 K3 3.22(4) 7
O30 O41 1.48(5) .
O33 O48 1.44(5) .
O36 K5 2.87(3) 12
O40 O43 1.49(5) .
O42 O45 1.42(6) .
O44 K3 2.84(4) 7
O47 U1 2.36(2) 10_556
O47 K11 3.29(5) 10_556
O50 O63 1.37(6) .
O53 P3 1.59(4) 12
O60 K1 2.93(3) 3_655
O64 O24 1.44(6) 16_545
O64 U9 2.36(5) 16_545
O66 O66 1.43(15) 10_556
O66 U7 2.26(3) 3_655
